data_1558166
loop_
_publ_author_name
'Wu, Zhenqiang'
'Peng, Chi-How'
'Fu, Xuefeng'

_publ_section_title
;
 Tacticity control approached by visible-light induced
 organocobalt-mediated radical polymerization: the synthesis of
 crystalline poly(N,N-dimethylacrylamide) with high isotacticity
;
_journal_issue 27
_journal_name_full 'Polymer Chemistry'
_journal_page_first 4387
_journal_page_last 4395
_journal_paper_doi 10.1039/D0PY00587H
_journal_volume 11
_journal_year 2020
_chemical_formula_sum 'C55 H49 Co N4 O3'
_chemical_formula_weight 872.91
_space_group_crystal_system trigonal
_space_group_IT_number 165
_space_group_name_Hall '-P 3 2"c'
_space_group_name_H-M_alt 'P -3 c 1'
_atom_sites_solution_hydrogens geom
_audit_creation_method SHELXL-2014/7
_audit_update_record
;
2019-12-20 deposited with the CCDC.	2020-05-25 downloaded from the CCDC.
;
_cell_angle_alpha 90
_cell_angle_beta 90
_cell_angle_gamma 120
_cell_formula_units_Z 12
_cell_length_a 26.2516(5)
_cell_length_b 26.2516(5)
_cell_length_c 26.8975(8)
_cell_measurement_reflns_used 11013
_cell_measurement_temperature 179.98(15)
_cell_measurement_theta_max 24.9530
_cell_measurement_theta_min 1.7340
_cell_volume 16052.9(6)
_computing_structure_refinement 'SHELXL-2014/7 (Sheldrick, 2014)'
_diffrn_ambient_temperature 179.98(15)
_diffrn_measured_fraction_theta_full 0.999
_diffrn_measured_fraction_theta_max 0.999
_diffrn_measurement_device_type 'XtaLAB AFC12 (RINC): Kappa single'
_diffrn_radiation_type MoK\a
_diffrn_radiation_wavelength 0.71073
_diffrn_reflns_av_R_equivalents 0.0427
_diffrn_reflns_av_unetI/netI 0.0389
_diffrn_reflns_Laue_measured_fraction_full 0.999
_diffrn_reflns_Laue_measured_fraction_max 0.999
_diffrn_reflns_limit_h_max 31
_diffrn_reflns_limit_h_min -25
_diffrn_reflns_limit_k_max 30
_diffrn_reflns_limit_k_min -30
_diffrn_reflns_limit_l_max 32
_diffrn_reflns_limit_l_min -32
_diffrn_reflns_number 51398
_diffrn_reflns_point_group_measured_fraction_full 0.999
_diffrn_reflns_point_group_measured_fraction_max 0.999
_diffrn_reflns_theta_full 25.026
_diffrn_reflns_theta_max 25.026
_diffrn_reflns_theta_min 1.759
_exptl_absorpt_coefficient_mu 0.362
_exptl_absorpt_correction_T_max 1.00000
_exptl_absorpt_correction_T_min 0.82910
_exptl_absorpt_correction_type multi-scan
_exptl_absorpt_process_details
;
CrysAlisPro 1.171.39.29a (Rigaku Oxford Diffraction, 2015)
Empirical absorption correction using spherical harmonics,
 implemented in SCALE3 ABSPACK scaling algorithm.
;
_exptl_crystal_colour 'dark red'
_exptl_crystal_density_diffrn 1.084
_exptl_crystal_description sheet-like
_exptl_crystal_F_000 5496
_exptl_crystal_recrystallization_method 'Re-crystallisation from solvent'
_exptl_crystal_size_max 0.2
_exptl_crystal_size_mid 0.15
_exptl_crystal_size_min 0.05
_refine_diff_density_max 0.608
_refine_diff_density_min -0.587
_refine_diff_density_rms 0.045
_refine_ls_extinction_method none
_refine_ls_goodness_of_fit_ref 1.025
_refine_ls_hydrogen_treatment constr
_refine_ls_matrix_type full
_refine_ls_number_parameters 579
_refine_ls_number_reflns 9464
_refine_ls_number_restraints 0
_refine_ls_restrained_S_all 1.025
_refine_ls_R_factor_all 0.0872
_refine_ls_R_factor_gt 0.0520
_refine_ls_shift/su_max 0.001
_refine_ls_shift/su_mean 0.000
_refine_ls_structure_factor_coef Fsqd
_refine_ls_weighting_details 'w=1/[\s^2^(Fo^2^)+(0.0600P)^2^+10.0000P] where P=(Fo^2^+2Fc^2^)/3'
_refine_ls_weighting_scheme calc
_refine_ls_wR_factor_gt 0.1205
_refine_ls_wR_factor_ref 0.1390
_reflns_Friedel_coverage 0.000
_reflns_number_gt 6272
_reflns_number_total 9464
_reflns_threshold_expression 'I > 2\s(I)'
_cod_data_source_file d0py00587h2.cif
_cod_data_source_block 5_sq
_cod_depositor_comments
;Adding full bibliography for 1558166.cif.

 Adding full bibliography for 1558166.cif.
;
_cod_original_cell_volume 16052.9(8)
_cod_database_code 1558166
_shelx_shelxl_version_number 2014/7
_shelx_space_group_comment
;
The symmetry employed for this shelxl refinement is uniquely defined
by the following loop, which should always be used as a source of
symmetry information in preference to the above space-group names.
They are only intended as comments.
;

loop_
_space_group_symop_operation_xyz
'x, y, z'
'-y, x-y, z'
'-x+y, -x, z'
'y, x, -z+1/2'
'x-y, -y, -z+1/2'
'-x, -x+y, -z+1/2'
'-x, -y, -z'
'y, -x+y, -z'
'x-y, x, -z'
'-y, -x, z-1/2'
'-x+y, y, z-1/2'
'x, x-y, z-1/2'

loop_
_atom_site_label
_atom_site_type_symbol
_atom_site_fract_x
_atom_site_fract_y
_atom_site_fract_z
_atom_site_U_iso_or_equiv
_atom_site_adp_type
_atom_site_occupancy
_atom_site_site_symmetry_order
_atom_site_calc_flag
_atom_site_refinement_flags_posn
_atom_site_refinement_flags_adp
_atom_site_refinement_flags_occupancy
_atom_site_disorder_assembly
_atom_site_disorder_group
Co1 Co 0.13721(2) 0.72860(2) 0.40690(2) 0.04447(13) Uani 1 1 d . . . . .
O1 O -0.20181(10) 0.40021(11) 0.49061(10) 0.0806(7) Uani 1 1 d . . . . .
H1 H -0.1965 0.3733 0.4994 0.121 Uiso 1 1 calc R U . . .
O2 O 0.18435(15) 0.68561(19) 0.47309(15) 0.165(2) Uani 1 1 d . . . . .
O3 O 0.24106(11) 0.73239(14) 0.41454(10) 0.1075(11) Uani 1 1 d . . . . .
N1 N 0.08334(10) 0.69809(10) 0.46340(8) 0.0464(6) Uani 1 1 d . . . . .
N2 N 0.17499(10) 0.80639(10) 0.43735(8) 0.0462(6) Uani 1 1 d . . . . .
N3 N 0.18362(10) 0.76128(10) 0.34684(8) 0.0457(6) Uani 1 1 d . . . . .
N4 N 0.09183(10) 0.65287(10) 0.37311(8) 0.0461(6) Uani 1 1 d . . . . .
C1 C 0.03524(12) 0.64253(13) 0.46889(11) 0.0485(7) Uani 1 1 d . . . . .
C2 C 0.01448(13) 0.63390(14) 0.51917(11) 0.0539(8) Uani 1 1 d . . . . .
H2 H -0.0174 0.6001 0.5321 0.065 Uiso 1 1 calc R U . . .
C3 C 0.04925(13) 0.68320(14) 0.54404(11) 0.0541(8) Uani 1 1 d . . . . .
H3 H 0.0466 0.6899 0.5776 0.065 Uiso 1 1 calc R U . . .
C4 C 0.09138(12) 0.72372(13) 0.50963(10) 0.0479(7) Uani 1 1 d . . . . .
C5 C 0.13133(13) 0.78151(14) 0.52079(10) 0.0521(8) Uani 1 1 d . . . . .
C6 C 0.16867(13) 0.82077(13) 0.48535(10) 0.0489(7) Uani 1 1 d . . . . .
C7 C 0.20579(14) 0.88220(14) 0.49398(11) 0.0577(8) Uani 1 1 d . . . . .
H7 H 0.2090 0.9022 0.5234 0.069 Uiso 1 1 calc R U . . .
C8 C 0.23499(14) 0.90534(14) 0.45200(11) 0.0564(8) Uani 1 1 d . . . . .
H8 H 0.2620 0.9449 0.4465 0.068 Uiso 1 1 calc R U . . .
C9 C 0.21760(13) 0.85886(12) 0.41690(10) 0.0478(7) Uani 1 1 d . . . . .
C10 C 0.24291(13) 0.86568(13) 0.37058(10) 0.0495(7) Uani 1 1 d . . . . .
C11 C 0.22706(13) 0.81913(13) 0.33871(10) 0.0499(7) Uani 1 1 d . . . . .
C12 C 0.25670(14) 0.82350(14) 0.29299(11) 0.0602(9) Uani 1 1 d . . . . .
H12 H 0.2864 0.8579 0.2788 0.072 Uiso 1 1 calc R U . . .
C13 C 0.23414(14) 0.76952(14) 0.27435(11) 0.0569(8) Uani 1 1 d . . . . .
H13 H 0.2458 0.7591 0.2452 0.068 Uiso 1 1 calc R U . . .
C14 C 0.18880(12) 0.73065(13) 0.30726(10) 0.0477(7) Uani 1 1 d . . . . .
C15 C 0.15368(13) 0.67072(13) 0.29920(10) 0.0469(7) Uani 1 1 d . . . . .
C16 C 0.10579(12) 0.63558(13) 0.32897(10) 0.0471(7) Uani 1 1 d . . . . .
C17 C 0.06152(13) 0.57726(13) 0.31620(11) 0.0522(7) Uani 1 1 d . . . . .
H17 H 0.0617 0.5557 0.2888 0.063 Uiso 1 1 calc R U . . .
C18 C 0.01979(13) 0.55950(13) 0.35105(11) 0.0516(7) Uani 1 1 d . . . . .
H18 H -0.0155 0.5240 0.3514 0.062 Uiso 1 1 calc R U . . .
C19 C 0.03918(12) 0.60484(13) 0.38758(10) 0.0468(7) Uani 1 1 d . . . . .
C20 C 0.01124(12) 0.59962(13) 0.43251(11) 0.0487(7) Uani 1 1 d . . . . .
C21 C -0.04539(13) 0.54516(13) 0.44438(10) 0.0504(7) Uani 1 1 d . . . . .
C22 C -0.04893(13) 0.49102(14) 0.45095(10) 0.0530(8) Uani 1 1 d . . . . .
H22 H -0.0158 0.4876 0.4451 0.064 Uiso 1 1 calc R U . . .
C23 C -0.10052(14) 0.44208(14) 0.46599(11) 0.0579(8) Uani 1 1 d . . . . .
H23 H -0.1021 0.4061 0.4701 0.069 Uiso 1 1 calc R U . . .
C24 C -0.14949(14) 0.44690(15) 0.47487(12) 0.0598(9) Uani 1 1 d . . . . .
C25 C -0.14760(14) 0.49978(16) 0.46789(12) 0.0645(9) Uani 1 1 d . . . . .
H25 H -0.1810 0.5027 0.4732 0.077 Uiso 1 1 calc R U . . .
C26 C -0.09561(13) 0.54861(14) 0.45284(11) 0.0577(8) Uani 1 1 d . . . . .
H26 H -0.0944 0.5843 0.4483 0.069 Uiso 1 1 calc R U . . .
C27 C 0.13302(15) 0.80337(14) 0.57284(12) 0.0612(9) Uani 1 1 d . . . . .
C28 C 0.16792(17) 0.79657(17) 0.60865(13) 0.0781(11) Uani 1 1 d . . . . .
C29 C 0.1699(2) 0.8179(2) 0.65611(15) 0.1064(17) Uani 1 1 d . . . . .
H29 H 0.1931 0.8136 0.6799 0.128 Uiso 1 1 calc R U . . .
C30 C 0.1389(3) 0.8450(2) 0.66942(17) 0.119(2) Uani 1 1 d . . . . .
C31 C 0.1052(2) 0.85106(19) 0.63407(18) 0.1074(17) Uani 1 1 d . . . . .
H31 H 0.0842 0.8697 0.6425 0.129 Uiso 1 1 calc R U . . .
C32 C 0.10086(18) 0.83008(16) 0.58534(14) 0.0772(11) Uani 1 1 d . . . . .
C33 C 0.0617(2) 0.8363(2) 0.54798(18) 0.1031(14) Uani 1 1 d . . . . .
H33A H 0.0396 0.8516 0.5641 0.155 Uiso 1 1 calc R U . . .
H33B H 0.0352 0.7985 0.5339 0.155 Uiso 1 1 calc R U . . .
H33C H 0.0854 0.8628 0.5221 0.155 Uiso 1 1 calc R U . . .
C34 C 0.2024(2) 0.7671(2) 0.59608(16) 0.1067(15) Uani 1 1 d . . . . .
H34A H 0.2300 0.7739 0.6222 0.160 Uiso 1 1 calc R U . . .
H34B H 0.2233 0.7829 0.5655 0.160 Uiso 1 1 calc R U . . .
H34C H 0.1761 0.7256 0.5924 0.160 Uiso 1 1 calc R U . . .
C35 C 0.1439(3) 0.8694(3) 0.72181(16) 0.194(4) Uani 1 1 d . . . . .
H35A H 0.1471 0.8437 0.7454 0.291 Uiso 1 1 calc R U . . .
H35B H 0.1096 0.8722 0.7291 0.291 Uiso 1 1 calc R U . . .
H35C H 0.1782 0.9078 0.7239 0.291 Uiso 1 1 calc R U . . .
C36 C 0.29487(14) 0.92372(12) 0.35631(10) 0.0493(7) Uani 1 1 d . . . . .
C37 C 0.35167(14) 0.93329(12) 0.36541(10) 0.0501(7) Uani 1 1 d . . . . .
C38 C 0.39941(15) 0.98561(13) 0.34973(11) 0.0570(8) Uani 1 1 d . . . . .
H38 H 0.4370 0.9919 0.3556 0.068 Uiso 1 1 calc R U . . .
C39 C 0.39348(15) 1.02885(14) 0.32572(11) 0.0589(9) Uani 1 1 d . . . . .
C40 C 0.33775(16) 1.01903(13) 0.31779(11) 0.0600(9) Uani 1 1 d . . . . .
H40 H 0.3330 1.0478 0.3018 0.072 Uiso 1 1 calc R U . . .
C41 C 0.28770(14) 0.96717(13) 0.33295(11) 0.0548(8) Uani 1 1 d . . . . .
C42 C 0.36128(15) 0.88809(14) 0.39154(13) 0.0658(9) Uani 1 1 d . . . . .
H42A H 0.3472 0.8538 0.3710 0.099 Uiso 1 1 calc R U . . .
H42B H 0.3403 0.8776 0.4225 0.099 Uiso 1 1 calc R U . . .
H42C H 0.4025 0.9041 0.3978 0.099 Uiso 1 1 calc R U . . .
C43 C 0.44737(17) 1.08469(16) 0.30864(15) 0.0883(12) Uani 1 1 d . . . . .
H43A H 0.4794 1.0940 0.3309 0.133 Uiso 1 1 calc R U . . .
H43B H 0.4391 1.1164 0.3085 0.133 Uiso 1 1 calc R U . . .
H43C H 0.4578 1.0792 0.2757 0.133 Uiso 1 1 calc R U . . .
C44 C 0.22717(17) 0.95875(17) 0.32421(15) 0.0835(12) Uani 1 1 d . . . . .
H44A H 0.2013 0.9193 0.3130 0.125 Uiso 1 1 calc R U . . .
H44B H 0.2294 0.9861 0.2994 0.125 Uiso 1 1 calc R U . . .
H44C H 0.2124 0.9655 0.3547 0.125 Uiso 1 1 calc R U . . .
C45 C 0.16909(13) 0.64438(12) 0.25618(11) 0.0500(7) Uani 1 1 d . . . . .
C46 C 0.20796(14) 0.62361(13) 0.26417(12) 0.0565(8) Uani 1 1 d . . . . .
C47 C 0.22719(15) 0.60507(14) 0.22339(14) 0.0681(9) Uani 1 1 d . . . . .
H47 H 0.2536 0.5917 0.2285 0.082 Uiso 1 1 calc R U . . .
C48 C 0.20834(16) 0.60588(15) 0.17590(13) 0.0656(9) Uani 1 1 d . . . . .
C49 C 0.16882(15) 0.62515(15) 0.16922(12) 0.0636(9) Uani 1 1 d . . . . .
H49 H 0.1552 0.6251 0.1373 0.076 Uiso 1 1 calc R U . . .
C50 C 0.14860(13) 0.64466(13) 0.20840(11) 0.0518(8) Uani 1 1 d . . . . .
C51 C 0.22941(17) 0.62152(18) 0.31561(13) 0.0825(11) Uani 1 1 d . . . . .
H51A H 0.2569 0.6607 0.3264 0.124 Uiso 1 1 calc R U . . .
H51B H 0.2484 0.5984 0.3151 0.124 Uiso 1 1 calc R U . . .
H51C H 0.1966 0.6041 0.3381 0.124 Uiso 1 1 calc R U . . .
C52 C 0.23148(19) 0.58683(19) 0.13268(15) 0.0966(13) Uani 1 1 d . . . . .
H52A H 0.1993 0.5541 0.1162 0.145 Uiso 1 1 calc R U . . .
H52B H 0.2587 0.5754 0.1446 0.145 Uiso 1 1 calc R U . . .
H52C H 0.2511 0.6189 0.1097 0.145 Uiso 1 1 calc R U . . .
C53 C 0.10598(15) 0.66633(16) 0.19969(12) 0.0672(9) Uani 1 1 d . . . . .
H53A H 0.0690 0.6398 0.2150 0.101 Uiso 1 1 calc R U . . .
H53B H 0.1004 0.6682 0.1646 0.101 Uiso 1 1 calc R U . . .
H53C H 0.1214 0.7048 0.2139 0.101 Uiso 1 1 calc R U . . .
C54 C 0.19130(14) 0.71061(14) 0.43644(11) 0.0538(8) Uani 1 1 d . . . . .
C55 C 0.28564(16) 0.7212(2) 0.43469(15) 0.0889(13) Uani 1 1 d . . . . .
H55A H 0.3218 0.7442 0.4169 0.133 Uiso 1 1 calc R U . . .
H55B H 0.2731 0.6802 0.4313 0.133 Uiso 1 1 calc R U . . .
H55C H 0.2916 0.7319 0.4692 0.133 Uiso 1 1 calc R U . . .

loop_
_atom_site_aniso_label
_atom_site_aniso_U_11
_atom_site_aniso_U_22
_atom_site_aniso_U_33
_atom_site_aniso_U_23
_atom_site_aniso_U_13
_atom_site_aniso_U_12
Co1 0.0434(2) 0.0443(2) 0.0391(2) 0.00178(17) 0.00322(17) 0.01697(19)
O1 0.0520(14) 0.0772(17) 0.0975(18) 0.0366(15) 0.0151(13) 0.0210(13)
O2 0.112(3) 0.244(4) 0.190(4) 0.167(4) 0.084(3) 0.126(3)
O3 0.0626(17) 0.164(3) 0.102(2) 0.074(2) 0.0244(15) 0.0607(19)
N1 0.0419(14) 0.0493(15) 0.0418(13) 0.0009(11) 0.0028(11) 0.0182(12)
N2 0.0473(14) 0.0469(14) 0.0385(12) 0.0018(11) 0.0020(11) 0.0192(12)
N3 0.0479(14) 0.0431(14) 0.0368(12) 0.0012(10) 0.0005(11) 0.0157(12)
N4 0.0428(14) 0.0463(14) 0.0416(13) 0.0017(11) 0.0030(11) 0.0165(12)
C1 0.0406(17) 0.0533(19) 0.0474(17) 0.0041(14) 0.0056(13) 0.0204(15)
C2 0.0454(18) 0.060(2) 0.0469(17) 0.0091(15) 0.0118(14) 0.0197(16)
C3 0.0464(18) 0.063(2) 0.0452(17) -0.0001(15) 0.0049(14) 0.0213(17)
C4 0.0384(16) 0.0560(19) 0.0439(16) -0.0011(14) 0.0029(13) 0.0193(15)
C5 0.0466(18) 0.061(2) 0.0435(16) -0.0017(15) -0.0001(14) 0.0235(16)
C6 0.0465(17) 0.0505(18) 0.0435(16) 0.0006(14) 0.0032(14) 0.0195(15)
C7 0.060(2) 0.055(2) 0.0473(18) -0.0075(15) 0.0042(15) 0.0201(17)
C8 0.0554(19) 0.0470(18) 0.0566(19) -0.0025(15) 0.0035(16) 0.0180(16)
C9 0.0491(18) 0.0428(17) 0.0460(17) 0.0002(14) -0.0019(14) 0.0189(15)
C10 0.0529(18) 0.0464(18) 0.0438(16) 0.0037(14) 0.0014(14) 0.0207(15)
C11 0.0542(18) 0.0437(17) 0.0401(16) 0.0029(13) 0.0026(14) 0.0158(15)
C12 0.067(2) 0.0460(19) 0.0440(17) 0.0022(14) 0.0079(16) 0.0104(16)
C13 0.057(2) 0.056(2) 0.0422(16) -0.0011(15) 0.0091(15) 0.0161(16)
C14 0.0448(17) 0.0486(18) 0.0399(16) -0.0001(14) -0.0011(13) 0.0161(15)
C15 0.0467(17) 0.0494(18) 0.0394(15) 0.0000(13) -0.0015(13) 0.0202(15)
C16 0.0453(17) 0.0446(17) 0.0451(16) 0.0049(13) 0.0033(13) 0.0179(15)
C17 0.0522(18) 0.0446(17) 0.0504(17) -0.0035(14) 0.0035(15) 0.0171(15)
C18 0.0461(18) 0.0446(17) 0.0527(17) 0.0015(14) 0.0009(15) 0.0141(15)
C19 0.0425(17) 0.0438(17) 0.0483(17) 0.0040(14) 0.0037(13) 0.0173(14)
C20 0.0420(17) 0.0510(18) 0.0500(17) 0.0038(14) 0.0028(14) 0.0209(15)
C21 0.0448(17) 0.0532(19) 0.0451(16) 0.0023(14) 0.0051(14) 0.0184(15)
C22 0.0472(18) 0.059(2) 0.0471(17) 0.0065(15) 0.0052(14) 0.0226(16)
C23 0.054(2) 0.054(2) 0.0580(19) 0.0115(15) 0.0012(15) 0.0212(17)
C24 0.0452(19) 0.064(2) 0.0560(19) 0.0167(16) 0.0035(15) 0.0167(17)
C25 0.049(2) 0.075(2) 0.069(2) 0.0174(18) 0.0114(16) 0.0305(19)
C26 0.0509(19) 0.059(2) 0.0595(19) 0.0076(16) 0.0071(15) 0.0248(17)
C27 0.059(2) 0.058(2) 0.0476(18) -0.0028(15) 0.0077(16) 0.0144(17)
C28 0.068(2) 0.078(3) 0.051(2) 0.0036(18) -0.0034(18) 0.008(2)
C29 0.097(3) 0.103(4) 0.047(2) 0.004(2) -0.005(2) -0.004(3)
C30 0.138(5) 0.083(3) 0.052(3) -0.014(2) 0.030(3) -0.007(3)
C31 0.128(4) 0.078(3) 0.078(3) -0.010(3) 0.049(3) 0.024(3)
C32 0.080(3) 0.065(2) 0.067(2) -0.0050(19) 0.020(2) 0.022(2)
C33 0.104(3) 0.104(3) 0.117(4) -0.004(3) 0.027(3) 0.064(3)
C34 0.085(3) 0.138(4) 0.087(3) 0.020(3) -0.014(2) 0.048(3)
C35 0.256(8) 0.129(5) 0.061(3) -0.034(3) 0.046(4) -0.006(5)
C36 0.059(2) 0.0421(17) 0.0382(15) -0.0002(13) -0.0001(14) 0.0184(15)
C37 0.059(2) 0.0398(17) 0.0449(16) 0.0012(13) 0.0046(14) 0.0202(15)
C38 0.060(2) 0.0502(19) 0.0513(18) 0.0002(15) 0.0033(15) 0.0203(17)
C39 0.066(2) 0.0479(19) 0.0462(18) 0.0042(15) 0.0013(16) 0.0162(17)
C40 0.081(3) 0.0441(18) 0.0441(17) 0.0089(14) -0.0057(17) 0.0237(18)
C41 0.065(2) 0.0500(19) 0.0416(16) -0.0011(14) -0.0083(15) 0.0233(17)
C42 0.071(2) 0.052(2) 0.071(2) 0.0062(17) 0.0024(18) 0.0277(18)
C43 0.081(3) 0.063(2) 0.092(3) 0.027(2) 0.007(2) 0.014(2)
C44 0.078(3) 0.069(2) 0.095(3) 0.006(2) -0.026(2) 0.031(2)
C45 0.0469(18) 0.0404(17) 0.0512(17) 0.0015(14) 0.0074(14) 0.0131(14)
C46 0.0542(19) 0.0508(19) 0.0586(19) 0.0016(15) 0.0050(16) 0.0218(16)
C47 0.057(2) 0.055(2) 0.091(3) -0.0015(19) 0.0097(19) 0.0272(17)
C48 0.064(2) 0.060(2) 0.061(2) -0.0080(17) 0.0105(18) 0.0223(19)
C49 0.070(2) 0.065(2) 0.0450(18) -0.0077(16) 0.0003(16) 0.0249(19)
C50 0.0513(18) 0.0448(17) 0.0482(17) -0.0002(14) 0.0041(14) 0.0156(15)
C51 0.081(3) 0.094(3) 0.081(3) 0.004(2) -0.005(2) 0.051(2)
C52 0.098(3) 0.103(3) 0.089(3) -0.023(2) 0.020(2) 0.051(3)
C53 0.072(2) 0.071(2) 0.0542(19) -0.0028(17) -0.0058(17) 0.033(2)
C54 0.0517(19) 0.0512(19) 0.0502(18) 0.0153(15) 0.0148(15) 0.0195(16)
C55 0.054(2) 0.117(3) 0.095(3) 0.039(3) 0.004(2) 0.042(2)

loop_
_atom_type_symbol
_atom_type_description
_atom_type_scat_dispersion_real
_atom_type_scat_dispersion_imag
_atom_type_scat_source
C C 0.0033 0.0016 'International Tables Vol C Tables 4.2.6.8 and 6.1.1.4'
H H 0.0000 0.0000 'International Tables Vol C Tables 4.2.6.8 and 6.1.1.4'
N N 0.0061 0.0033 'International Tables Vol C Tables 4.2.6.8 and 6.1.1.4'
O O 0.0106 0.0060 'International Tables Vol C Tables 4.2.6.8 and 6.1.1.4'
Co Co 0.3494 0.9721 'International Tables Vol C Tables 4.2.6.8 and 6.1.1.4'

loop_
_geom_angle_atom_site_label_1
_geom_angle_atom_site_label_2
_geom_angle_atom_site_label_3
_geom_angle
_geom_angle_site_symmetry_1
_geom_angle_site_symmetry_3
_geom_angle_publ_flag
C54 Co1 N3 94.38(11) . . ?
C54 Co1 N2 91.89(12) . . ?
N3 Co1 N2 90.49(9) . . ?
C54 Co1 N1 92.92(11) . . ?
N3 Co1 N1 172.70(10) . . ?
N2 Co1 N1 89.29(9) . . ?
C54 Co1 N4 95.36(12) . . ?
N3 Co1 N4 89.50(9) . . ?
N2 Co1 N4 172.73(10) . . ?
N1 Co1 N4 89.80(9) . . ?
C24 O1 H1 109.5 . . ?
C54 O3 C55 119.1(3) . . ?
C4 N1 C1 104.8(2) . . ?
C4 N1 Co1 126.76(19) . . ?
C1 N1 Co1 127.52(19) . . ?
C6 N2 C9 104.4(2) . . ?
C6 N2 Co1 127.78(19) . . ?
C9 N2 Co1 127.68(18) . . ?
C14 N3 C11 104.4(2) . . ?
C14 N3 Co1 127.28(19) . . ?
C11 N3 Co1 127.20(19) . . ?
C19 N4 C16 104.5(2) . . ?
C19 N4 Co1 128.28(19) . . ?
C16 N4 Co1 127.23(18) . . ?
N1 C1 C20 126.1(3) . . ?
N1 C1 C2 110.1(3) . . ?
C20 C1 C2 123.8(3) . . ?
C3 C2 C1 107.4(3) . . ?
C3 C2 H2 126.3 . . ?
C1 C2 H2 126.3 . . ?
C2 C3 C4 107.3(3) . . ?
C2 C3 H3 126.3 . . ?
C4 C3 H3 126.3 . . ?
C5 C4 N1 125.4(3) . . ?
C5 C4 C3 124.0(3) . . ?
N1 C4 C3 110.4(3) . . ?
C4 C5 C6 122.3(3) . . ?
C4 C5 C27 118.9(3) . . ?
C6 C5 C27 118.7(3) . . ?
N2 C6 C5 125.3(3) . . ?
N2 C6 C7 110.8(2) . . ?
C5 C6 C7 124.0(3) . . ?
C8 C7 C6 106.9(3) . . ?
C8 C7 H7 126.6 . . ?
C6 C7 H7 126.6 . . ?
C7 C8 C9 107.9(3) . . ?
C7 C8 H8 126.1 . . ?
C9 C8 H8 126.1 . . ?
N2 C9 C10 125.8(3) . . ?
N2 C9 C8 110.0(2) . . ?
C10 C9 C8 124.0(3) . . ?
C11 C10 C9 122.3(3) . . ?
C11 C10 C36 117.4(3) . . ?
C9 C10 C36 119.8(3) . . ?
C10 C11 N3 126.3(3) . . ?
C10 C11 C12 123.7(3) . . ?
N3 C11 C12 109.9(3) . . ?
C13 C12 C11 107.7(3) . . ?
C13 C12 H12 126.2 . . ?
C11 C12 H12 126.2 . . ?
C12 C13 C14 107.3(3) . . ?
C12 C13 H13 126.4 . . ?
C14 C13 H13 126.4 . . ?
N3 C14 C15 125.3(3) . . ?
N3 C14 C13 110.6(3) . . ?
C15 C14 C13 124.0(3) . . ?
C16 C15 C14 122.2(3) . . ?
C16 C15 C45 120.2(3) . . ?
C14 C15 C45 117.6(2) . . ?
C15 C16 N4 125.4(3) . . ?
C15 C16 C17 123.9(3) . . ?
N4 C16 C17 110.6(2) . . ?
C18 C17 C16 106.9(3) . . ?
C18 C17 H17 126.5 . . ?
C16 C17 H17 126.5 . . ?
C17 C18 C19 107.7(3) . . ?
C17 C18 H18 126.2 . . ?
C19 C18 H18 126.2 . . ?
N4 C19 C20 125.1(3) . . ?
N4 C19 C18 110.1(2) . . ?
C20 C19 C18 124.6(3) . . ?
C1 C20 C19 122.3(3) . . ?
C1 C20 C21 117.3(3) . . ?
C19 C20 C21 120.4(3) . . ?
C26 C21 C22 117.9(3) . . ?
C26 C21 C20 119.8(3) . . ?
C22 C21 C20 122.2(3) . . ?
C23 C22 C21 121.5(3) . . ?
C23 C22 H22 119.3 . . ?
C21 C22 H22 119.3 . . ?
C24 C23 C22 119.5(3) . . ?
C24 C23 H23 120.2 . . ?
C22 C23 H23 120.2 . . ?
O1 C24 C23 122.4(3) . . ?
O1 C24 C25 117.3(3) . . ?
C23 C24 C25 120.4(3) . . ?
C24 C25 C26 119.7(3) . . ?
C24 C25 H25 120.2 . . ?
C26 C25 H25 120.2 . . ?
C21 C26 C25 121.1(3) . . ?
C21 C26 H26 119.4 . . ?
C25 C26 H26 119.4 . . ?
C32 C27 C28 120.1(3) . . ?
C32 C27 C5 120.7(3) . . ?
C28 C27 C5 119.2(3) . . ?
C29 C28 C27 118.5(5) . . ?
C29 C28 C34 120.6(4) . . ?
C27 C28 C34 121.0(3) . . ?
C30 C29 C28 122.7(5) . . ?
C30 C29 H29 118.7 . . ?
C28 C29 H29 118.7 . . ?
C31 C30 C29 117.9(4) . . ?
C31 C30 C35 121.3(7) . . ?
C29 C30 C35 120.8(7) . . ?
C30 C31 C32 122.4(5) . . ?
C30 C31 H31 118.8 . . ?
C32 C31 H31 118.8 . . ?
C27 C32 C31 118.5(4) . . ?
C27 C32 C33 121.1(3) . . ?
C31 C32 C33 120.4(4) . . ?
C32 C33 H33A 109.5 . . ?
C32 C33 H33B 109.5 . . ?
H33A C33 H33B 109.5 . . ?
C32 C33 H33C 109.5 . . ?
H33A C33 H33C 109.5 . . ?
H33B C33 H33C 109.5 . . ?
C28 C34 H34A 109.5 . . ?
C28 C34 H34B 109.5 . . ?
H34A C34 H34B 109.5 . . ?
C28 C34 H34C 109.5 . . ?
H34A C34 H34C 109.5 . . ?
H34B C34 H34C 109.5 . . ?
C30 C35 H35A 109.5 . . ?
C30 C35 H35B 109.5 . . ?
H35A C35 H35B 109.5 . . ?
C30 C35 H35C 109.5 . . ?
H35A C35 H35C 109.5 . . ?
H35B C35 H35C 109.5 . . ?
C41 C36 C37 119.8(3) . . ?
C41 C36 C10 121.3(3) . . ?
C37 C36 C10 118.8(3) . . ?
C38 C37 C36 118.6(3) . . ?
C38 C37 C42 120.0(3) . . ?
C36 C37 C42 121.5(3) . . ?
C39 C38 C37 122.7(3) . . ?
C39 C38 H38 118.7 . . ?
C37 C38 H38 118.7 . . ?
C40 C39 C38 117.8(3) . . ?
C40 C39 C43 121.9(3) . . ?
C38 C39 C43 120.2(3) . . ?
C39 C40 C41 122.2(3) . . ?
C39 C40 H40 118.9 . . ?
C41 C40 H40 118.9 . . ?
C36 C41 C40 118.8(3) . . ?
C36 C41 C44 120.9(3) . . ?
C40 C41 C44 120.3(3) . . ?
C37 C42 H42A 109.5 . . ?
C37 C42 H42B 109.5 . . ?
H42A C42 H42B 109.5 . . ?
C37 C42 H42C 109.5 . . ?
H42A C42 H42C 109.5 . . ?
H42B C42 H42C 109.5 . . ?
C39 C43 H43A 109.5 . . ?
C39 C43 H43B 109.5 . . ?
H43A C43 H43B 109.5 . . ?
C39 C43 H43C 109.5 . . ?
H43A C43 H43C 109.5 . . ?
H43B C43 H43C 109.5 . . ?
C41 C44 H44A 109.5 . . ?
C41 C44 H44B 109.5 . . ?
H44A C44 H44B 109.5 . . ?
C41 C44 H44C 109.5 . . ?
H44A C44 H44C 109.5 . . ?
H44B C44 H44C 109.5 . . ?
C46 C45 C50 120.3(3) . . ?
C46 C45 C15 118.7(3) . . ?
C50 C45 C15 120.9(3) . . ?
C47 C46 C45 118.7(3) . . ?
C47 C46 C51 120.2(3) . . ?
C45 C46 C51 121.1(3) . . ?
C48 C47 C46 122.0(3) . . ?
C48 C47 H47 119.0 . . ?
C46 C47 H47 119.0 . . ?
C47 C48 C49 118.1(3) . . ?
C47 C48 C52 120.2(4) . . ?
C49 C48 C52 121.6(3) . . ?
C48 C49 C50 122.3(3) . . ?
C48 C49 H49 118.8 . . ?
C50 C49 H49 118.8 . . ?
C49 C50 C45 118.6(3) . . ?
C49 C50 C53 121.0(3) . . ?
C45 C50 C53 120.5(3) . . ?
C46 C51 H51A 109.5 . . ?
C46 C51 H51B 109.5 . . ?
H51A C51 H51B 109.5 . . ?
C46 C51 H51C 109.5 . . ?
H51A C51 H51C 109.5 . . ?
H51B C51 H51C 109.5 . . ?
C48 C52 H52A 109.5 . . ?
C48 C52 H52B 109.5 . . ?
H52A C52 H52B 109.5 . . ?
C48 C52 H52C 109.5 . . ?
H52A C52 H52C 109.5 . . ?
H52B C52 H52C 109.5 . . ?
C50 C53 H53A 109.5 . . ?
C50 C53 H53B 109.5 . . ?
H53A C53 H53B 109.5 . . ?
C50 C53 H53C 109.5 . . ?
H53A C53 H53C 109.5 . . ?
H53B C53 H53C 109.5 . . ?
O2 C54 O3 119.1(3) . . ?
O2 C54 Co1 125.6(3) . . ?
O3 C54 Co1 115.1(2) . . ?
O3 C55 H55A 109.5 . . ?
O3 C55 H55B 109.5 . . ?
H55A C55 H55B 109.5 . . ?
O3 C55 H55C 109.5 . . ?
H55A C55 H55C 109.5 . . ?
H55B C55 H55C 109.5 . . ?

loop_
_geom_bond_atom_site_label_1
_geom_bond_atom_site_label_2
_geom_bond_distance
_geom_bond_site_symmetry_2
_geom_bond_publ_flag
Co1 C54 1.882(3) . ?
Co1 N3 1.945(2) . ?
Co1 N2 1.949(2) . ?
Co1 N1 1.954(2) . ?
Co1 N4 1.957(2) . ?
O1 C24 1.373(4) . ?
O1 H1 0.8200 . ?
O2 C54 1.147(4) . ?
O3 C54 1.278(4) . ?
O3 C55 1.446(4) . ?
N1 C4 1.379(3) . ?
N1 C1 1.379(4) . ?
N2 C6 1.378(3) . ?
N2 C9 1.382(4) . ?
N3 C14 1.381(4) . ?
N3 C11 1.387(3) . ?
N4 C19 1.382(3) . ?
N4 C16 1.384(3) . ?
C1 C20 1.383(4) . ?
C1 C2 1.433(4) . ?
C2 C3 1.332(4) . ?
C2 H2 0.9300 . ?
C3 C4 1.427(4) . ?
C3 H3 0.9300 . ?
C4 C5 1.378(4) . ?
C5 C6 1.386(4) . ?
C5 C27 1.505(4) . ?
C6 C7 1.426(4) . ?
C7 C8 1.329(4) . ?
C7 H7 0.9300 . ?
C8 C9 1.425(4) . ?
C8 H8 0.9300 . ?
C9 C10 1.381(4) . ?
C10 C11 1.376(4) . ?
C10 C36 1.500(4) . ?
C11 C12 1.429(4) . ?
C12 C13 1.331(4) . ?
C12 H12 0.9300 . ?
C13 C14 1.424(4) . ?
C13 H13 0.9300 . ?
C14 C15 1.386(4) . ?
C15 C16 1.383(4) . ?
C15 C45 1.503(4) . ?
C16 C17 1.426(4) . ?
C17 C18 1.336(4) . ?
C17 H17 0.9300 . ?
C18 C19 1.427(4) . ?
C18 H18 0.9300 . ?
C19 C20 1.384(4) . ?
C20 C21 1.493(4) . ?
C21 C26 1.385(4) . ?
C21 C22 1.388(4) . ?
C22 C23 1.382(4) . ?
C22 H22 0.9300 . ?
C23 C24 1.374(4) . ?
C23 H23 0.9300 . ?
C24 C25 1.377(4) . ?
C25 C26 1.386(4) . ?
C25 H25 0.9300 . ?
C26 H26 0.9300 . ?
C27 C32 1.382(5) . ?
C27 C28 1.401(5) . ?
C28 C29 1.384(6) . ?
C28 C34 1.493(6) . ?
C29 C30 1.369(8) . ?
C29 H29 0.9300 . ?
C30 C31 1.362(8) . ?
C30 C35 1.526(6) . ?
C31 C32 1.404(5) . ?
C31 H31 0.9300 . ?
C32 C33 1.503(6) . ?
C33 H33A 0.9600 . ?
C33 H33B 0.9600 . ?
C33 H33C 0.9600 . ?
C34 H34A 0.9600 . ?
C34 H34B 0.9600 . ?
C34 H34C 0.9600 . ?
C35 H35A 0.9600 . ?
C35 H35B 0.9600 . ?
C35 H35C 0.9600 . ?
C36 C41 1.395(4) . ?
C36 C37 1.404(4) . ?
C37 C38 1.383(4) . ?
C37 C42 1.505(4) . ?
C38 C39 1.381(4) . ?
C38 H38 0.9300 . ?
C39 C40 1.369(5) . ?
C39 C43 1.512(4) . ?
C40 C41 1.399(4) . ?
C40 H40 0.9300 . ?
C41 C44 1.509(5) . ?
C42 H42A 0.9600 . ?
C42 H42B 0.9600 . ?
C42 H42C 0.9600 . ?
C43 H43A 0.9600 . ?
C43 H43B 0.9600 . ?
C43 H43C 0.9600 . ?
C44 H44A 0.9600 . ?
C44 H44B 0.9600 . ?
C44 H44C 0.9600 . ?
C45 C46 1.393(4) . ?
C45 C50 1.395(4) . ?
C46 C47 1.393(4) . ?
C46 C51 1.505(4) . ?
C47 C48 1.374(5) . ?
C47 H47 0.9300 . ?
C48 C49 1.374(5) . ?
C48 C52 1.508(5) . ?
C49 C50 1.388(4) . ?
C49 H49 0.9300 . ?
C50 C53 1.505(4) . ?
C51 H51A 0.9600 . ?
C51 H51B 0.9600 . ?
C51 H51C 0.9600 . ?
C52 H52A 0.9600 . ?
C52 H52B 0.9600 . ?
C52 H52C 0.9600 . ?
C53 H53A 0.9600 . ?
C53 H53B 0.9600 . ?
C53 H53C 0.9600 . ?
C55 H55A 0.9600 . ?
C55 H55B 0.9600 . ?
C55 H55C 0.9600 . ?
